data_7131273
loop_
_publ_author_name
'Chen, Ziqi'
'Li, Fuming'
'Han, Jian'
'Yang, Zhihua'
'Pan, Shilie'
'Mutailipu, Miriding'

_publ_section_title
;
 Cs[B<sub>3</sub>O<sub>3</sub>F<sub>2</sub>(OH)<sub>2</sub>]: discovery of
 a hydroxyfluorooxoborate guided by selective organic-inorganic
 transformation.
;
_journal_issue 15
_journal_name_full 'Chemical communications (Cambridge, England)'
_journal_page_first 2114
_journal_page_last 2117
_journal_paper_doi 10.1039/d2cc06924e
_journal_volume 59
_journal_year 2023
_chemical_formula_sum 'B3 Cs F2 H2 O5'
_chemical_formula_weight 285.36
_space_group_IT_number 14
_space_group_name_Hall '-P 2ybc'
_space_group_name_H-M_alt 'P 1 21/c 1'
_symmetry_cell_setting monoclinic
_symmetry_space_group_name_H-M 'P 1 21/c 1'
_atom_sites_solution_hydrogens geom
_atom_sites_solution_primary direct
_atom_sites_solution_secondary difmap
_audit_creation_method SHELXL-97
_audit_update_record
;
2022-12-20 deposited with the CCDC.	2023-01-23 downloaded from the CCDC.
;
_cell_angle_alpha 90.00
_cell_angle_beta 100.466(3)
_cell_angle_gamma 90.00
_cell_formula_units_Z 4
_cell_length_a 7.4498(5)
_cell_length_b 5.9711(4)
_cell_length_c 15.5448(12)
_cell_measurement_reflns_used 2831
_cell_measurement_temperature 300(2)
_cell_measurement_theta_max 25.70
_cell_measurement_theta_min 2.78
_cell_volume 679.98(8)
_computing_cell_refinement 'Bruker SMART'
_computing_data_collection 'Bruker SMART'
_computing_data_reduction 'Bruker SAINT'
_computing_molecular_graphics 'SHELXL-97 (Sheldrick, 1997)'
_computing_publication_material 'SHELXL-97 (Sheldrick, 1997)'
_computing_structure_refinement 'SHELXL-97 (Sheldrick, 1997)'
_computing_structure_solution 'SHELXS-97 (Sheldrick, 1990)'
_diffrn_ambient_temperature 300(2)
_diffrn_measured_fraction_theta_full 0.999
_diffrn_measured_fraction_theta_max 0.999
_diffrn_measurement_device_type 'CCD area detector'
_diffrn_measurement_method 'phi and omega scans'
_diffrn_radiation_monochromator graphite
_diffrn_radiation_source 'fine-focus sealed tube'
_diffrn_radiation_type MoK\a
_diffrn_radiation_wavelength 0.71073
_diffrn_reflns_av_R_equivalents 0.0758
_diffrn_reflns_av_sigmaI/netI 0.0374
_diffrn_reflns_limit_h_max 9
_diffrn_reflns_limit_h_min -9
_diffrn_reflns_limit_k_max 7
_diffrn_reflns_limit_k_min -7
_diffrn_reflns_limit_l_max 20
_diffrn_reflns_limit_l_min -20
_diffrn_reflns_number 11704
_diffrn_reflns_theta_full 27.51
_diffrn_reflns_theta_max 27.51
_diffrn_reflns_theta_min 2.66
_exptl_absorpt_coefficient_mu 5.451
_exptl_absorpt_correction_T_max 0.6117
_exptl_absorpt_correction_T_min 0.5376
_exptl_absorpt_correction_type numerical
_exptl_absorpt_process_details face-indexed
_exptl_crystal_colour colourless
_exptl_crystal_density_diffrn 2.787
_exptl_crystal_density_method 'not measured'
_exptl_crystal_description block
_exptl_crystal_F_000 520
_exptl_crystal_size_max 0.13
_exptl_crystal_size_mid 0.12
_exptl_crystal_size_min 0.10
_refine_diff_density_max 0.570
_refine_diff_density_min -0.588
_refine_diff_density_rms 0.125
_refine_ls_extinction_method none
_refine_ls_goodness_of_fit_ref 1.067
_refine_ls_hydrogen_treatment mixed
_refine_ls_matrix_type full
_refine_ls_number_parameters 108
_refine_ls_number_reflns 1568
_refine_ls_number_restraints 0
_refine_ls_restrained_S_all 1.067
_refine_ls_R_factor_all 0.0475
_refine_ls_R_factor_gt 0.0299
_refine_ls_shift/su_max 0.000
_refine_ls_shift/su_mean 0.000
_refine_ls_structure_factor_coef Fsqd
_refine_ls_weighting_details 'calc w=1/[\s^2^(Fo^2^)+(0.0127P)^2^+0.5597P] where P=(Fo^2^+2Fc^2^)/3'
_refine_ls_weighting_scheme calc
_refine_ls_wR_factor_gt 0.0463
_refine_ls_wR_factor_ref 0.0501
_reflns_number_gt 1248
_reflns_number_total 1568
_reflns_threshold_expression >2sigma(I)
_cod_data_source_file d2cc06924e2.cif
_cod_data_source_block 1
_cod_depositor_comments
;
The following automatic conversions were performed:

data item '_symmetry_cell_setting' value 'Monoclinic' was changed to
'monoclinic' in accordance with the
/home/data/users/saulius/crontab/automatic-downloads/rss-feeds/RSC/lib/dictionaries/cif_core.dic
dictionary named 'cif_core.dic' version 2.4.2 last updated on
2011-04-26.

Automatic conversion script
Id: cif_fix_values 7556 2019-12-06 15:28:31Z antanas 

 Adding full bibliography for 7131273.cif.
;
_cod_original_sg_symbol_H-M P2(1)/c
_cod_original_formula_sum 'H2 B3 Cs F2 O5'
_cod_database_code 7131273

loop_
_symmetry_equiv_pos_as_xyz
'x, y, z'
'-x, y+1/2, -z+1/2'
'-x, -y, -z'
'x, -y-1/2, z-1/2'

loop_
_atom_site_label
_atom_site_type_symbol
_atom_site_fract_x
_atom_site_fract_y
_atom_site_fract_z
_atom_site_U_iso_or_equiv
_atom_site_adp_type
_atom_site_occupancy
_atom_site_symmetry_multiplicity
_atom_site_calc_flag
_atom_site_refinement_flags
_atom_site_disorder_assembly
_atom_site_disorder_group
Cs1 Cs 0.09132(3) 0.27907(4) 0.114890(19) 0.03744(10) Uani 1 1 d . . .
B1 B 0.2194(6) 0.2714(8) 0.3674(3) 0.0321(11) Uani 1 1 d . . .
B2 B 0.4225(6) 0.5727(8) 0.3396(3) 0.0334(11) Uani 1 1 d . . .
B3 B 0.5452(6) 0.2749(8) 0.4332(3) 0.0324(11) Uani 1 1 d . . .
F1 F 0.1713(3) 0.1065(4) 0.30042(17) 0.0441(6) Uani 1 1 d . . .
F2 F 0.0708(3) 0.2894(4) 0.41032(17) 0.0441(6) Uani 1 1 d . . .
O1 O 0.2539(3) 0.4820(4) 0.32794(19) 0.0350(7) Uani 1 1 d . . .
O2 O 0.5726(3) 0.4655(4) 0.3882(2) 0.0370(7) Uani 1 1 d . . .
O3 O 0.3762(3) 0.1878(4) 0.42836(19) 0.0341(7) Uani 1 1 d . . .
O4 O 0.6933(4) 0.1821(6) 0.4847(2) 0.0443(8) Uani 1 1 d . . .
O5 O 0.4613(4) 0.7719(5) 0.3063(2) 0.0463(9) Uani 1 1 d . . .
H1 H 0.377(6) 0.837(7) 0.287(3) 0.034(14) Uiso 1 1 d . . .
H2 H 0.677(7) 0.076(9) 0.511(4) 0.07(2) Uiso 1 1 d . . .

loop_
_atom_site_aniso_label
_atom_site_aniso_U_11
_atom_site_aniso_U_22
_atom_site_aniso_U_33
_atom_site_aniso_U_23
_atom_site_aniso_U_13
_atom_site_aniso_U_12
Cs1 0.03248(14) 0.04101(16) 0.03787(17) 0.00365(13) 0.00387(11) 0.00598(12)
B1 0.027(2) 0.035(3) 0.033(3) 0.007(2) 0.002(2) -0.0034(19)
B2 0.035(3) 0.032(3) 0.034(3) 0.005(2) 0.010(2) -0.001(2)
B3 0.029(2) 0.031(2) 0.035(3) -0.001(2) 0.003(2) -0.002(2)
F1 0.0473(15) 0.0435(14) 0.0379(16) -0.0003(12) -0.0019(13) -0.0061(12)
F2 0.0332(12) 0.0521(15) 0.0508(16) 0.0117(13) 0.0180(12) 0.0016(11)
O1 0.0284(15) 0.0356(15) 0.0402(18) 0.0105(13) 0.0035(14) -0.0005(12)
O2 0.0267(15) 0.0344(15) 0.048(2) 0.0103(14) 0.0030(14) -0.0053(12)
O3 0.0294(14) 0.0355(15) 0.0357(17) 0.0096(13) 0.0016(13) -0.0037(12)
O4 0.0280(15) 0.0443(19) 0.056(2) 0.0171(17) -0.0051(15) -0.0043(14)
O5 0.0368(17) 0.0368(18) 0.066(2) 0.0198(17) 0.0105(17) 0.0008(15)

loop_
_atom_type_symbol
_atom_type_description
_atom_type_scat_dispersion_real
_atom_type_scat_dispersion_imag
_atom_type_scat_source
B B 0.0013 0.0007 'International Tables Vol C Tables 4.2.6.8 and 6.1.1.4'
Cs Cs -0.3680 2.1192 'International Tables Vol C Tables 4.2.6.8 and 6.1.1.4'
F F 0.0171 0.0103 'International Tables Vol C Tables 4.2.6.8 and 6.1.1.4'
H H 0.0000 0.0000 'International Tables Vol C Tables 4.2.6.8 and 6.1.1.4'
O O 0.0106 0.0060 'International Tables Vol C Tables 4.2.6.8 and 6.1.1.4'

loop_
_geom_angle_atom_site_label_1
_geom_angle_atom_site_label_2
_geom_angle_atom_site_label_3
_geom_angle
_geom_angle_site_symmetry_1
_geom_angle_site_symmetry_3
_geom_angle_publ_flag
F1 Cs1 O2 77.95(8) . 2_645 ?
F1 Cs1 F2 78.89(6) . 2_545 ?
O2 Cs1 F2 74.56(6) 2_645 2_545 ?
F1 Cs1 F2 151.21(7) . 4_565 ?
O2 Cs1 F2 78.54(7) 2_645 4_565 ?
F2 Cs1 F2 79.01(7) 2_545 4_565 ?
F1 Cs1 F1 81.10(5) . 2 ?
O2 Cs1 F1 156.60(7) 2_645 2 ?
F2 Cs1 F1 111.50(6) 2_545 2 ?
F2 Cs1 F1 124.43(6) 4_565 2 ?
F1 Cs1 F2 115.88(7) . 2 ?
O2 Cs1 F2 146.34(7) 2_645 2 ?
F2 Cs1 F2 136.19(7) 2_545 2 ?
F2 Cs1 F2 92.88(6) 4_565 2 ?
F1 Cs1 F2 40.88(6) 2 2 ?
F1 Cs1 O4 127.80(8) . 4_465 ?
O2 Cs1 O4 131.91(8) 2_645 4_465 ?
F2 Cs1 O4 72.95(7) 2_545 4_465 ?
F2 Cs1 O4 61.23(8) 4_565 4_465 ?
F1 Cs1 O4 70.14(8) 2 4_465 ?
F2 Cs1 O4 65.67(7) 2 4_465 ?
F1 Cs1 O5 68.55(8) . 2_645 ?
O2 Cs1 O5 41.42(7) 2_645 2_645 ?
F2 Cs1 O5 111.56(7) 2_545 2_645 ?
F2 Cs1 O5 103.21(7) 4_565 2_645 ?
F1 Cs1 O5 119.98(7) 2 2_645 ?
F2 Cs1 O5 112.21(7) 2 2_645 ?
O4 Cs1 O5 163.38(9) 4_465 2_645 ?
F1 Cs1 O1 66.19(7) . 2_545 ?
O2 Cs1 O1 109.85(7) 2_645 2_545 ?
F2 Cs1 O1 41.74(6) 2_545 2_545 ?
F2 Cs1 O1 107.17(6) 4_565 2_545 ?
F1 Cs1 O1 70.23(6) 2 2_545 ?
F2 Cs1 O1 103.79(6) 2 2_545 ?
O4 Cs1 O1 63.43(8) 4_465 2_545 ?
O5 Cs1 O1 130.95(8) 2_645 2_545 ?
F1 Cs1 O4 130.26(7) . 2_655 ?
O2 Cs1 O4 88.36(8) 2_645 2_655 ?
F2 Cs1 O4 142.75(8) 2_545 2_655 ?
F2 Cs1 O4 65.08(7) 4_565 2_655 ?
F1 Cs1 O4 97.36(7) 2 2_655 ?
F2 Cs1 O4 58.91(7) 2 2_655 ?
O4 Cs1 O4 96.72(7) 4_465 2_655 ?
O5 Cs1 O4 69.82(8) 2_645 2_655 ?
O1 Cs1 O4 158.95(7) 2_545 2_655 ?
F1 Cs1 O1 41.04(6) . . ?
O2 Cs1 O1 94.63(7) 2_645 . ?
F2 Cs1 O1 119.50(6) 2_545 . ?
F2 Cs1 O1 158.15(6) 4_565 . ?
F1 Cs1 O1 62.42(6) 2 . ?
F2 Cs1 O1 81.31(6) 2 . ?
O4 Cs1 O1 132.26(8) 4_465 . ?
O5 Cs1 O1 60.66(7) 2_645 . ?
O1 Cs1 O1 94.67(5) 2_545 . ?
O4 Cs1 O1 94.25(7) 2_655 . ?
F1 Cs1 B2 72.11(10) . 2_645 ?
O2 Cs1 B2 20.67(8) 2_645 2_645 ?
F2 Cs1 B2 93.06(8) 2_545 2_645 ?
F2 Cs1 B2 90.91(9) 4_565 2_645 ?
F1 Cs1 B2 139.29(9) 2 2_645 ?
F2 Cs1 B2 130.36(8) 2 2_645 ?
O4 Cs1 B2 150.35(10) 4_465 2_645 ?
O5 Cs1 B2 20.75(8) 2_645 2_645 ?
O1 Cs1 B2 122.09(9) 2_545 2_645 ?
O4 Cs1 B2 78.52(9) 2_655 2_645 ?
O1 Cs1 B2 77.39(9) . 2_645 ?
F2 B1 F1 106.6(3) . . ?
F2 B1 O1 110.8(3) . . ?
F1 B1 O1 109.4(4) . . ?
F2 B1 O3 109.1(3) . . ?
F1 B1 O3 107.7(3) . . ?
O1 B1 O3 113.1(3) . . ?
F2 B1 Cs1 58.41(19) . 2_545 ?
F1 B1 Cs1 56.09(19) . 2_545 ?
O1 B1 Cs1 150.2(3) . 2_545 ?
O3 B1 Cs1 96.6(2) . 2_545 ?
F2 B1 Cs1 50.74(18) . 2 ?
F1 B1 Cs1 121.3(2) . 2 ?
O1 B1 Cs1 60.0(2) . 2 ?
O3 B1 Cs1 130.2(3) . 2 ?
Cs1 B1 Cs1 102.86(11) 2_545 2 ?
O5 B2 O1 124.1(4) . . ?
O5 B2 O2 114.1(4) . . ?
O1 B2 O2 121.8(4) . . ?
O5 B2 Cs1 61.2(2) . 2_655 ?
O1 B2 Cs1 174.6(3) . 2_655 ?
O2 B2 Cs1 52.90(19) . 2_655 ?
O3 B3 O4 121.6(4) . . ?
O3 B3 O2 121.0(4) . . ?
O4 B3 O2 117.4(4) . . ?
B1 F1 Cs1 116.1(2) . . ?
B1 F1 Cs1 102.2(2) . 2_545 ?
Cs1 F1 Cs1 124.77(8) . 2_545 ?
B1 F2 Cs1 109.3(2) . 2 ?
B1 F2 Cs1 124.7(2) . 4_566 ?
Cs1 F2 Cs1 100.99(7) 2 4_566 ?
B1 F2 Cs1 100.3(2) . 2_545 ?
Cs1 F2 Cs1 136.19(7) 2 2_545 ?
Cs1 F2 Cs1 87.12(6) 4_566 2_545 ?
B2 O1 B1 121.8(3) . . ?
B2 O1 Cs1 119.3(3) . 2 ?
B1 O1 Cs1 98.2(2) . 2 ?
B2 O1 Cs1 114.6(3) . . ?
B1 O1 Cs1 92.4(2) . . ?
Cs1 O1 Cs1 106.24(7) 2 . ?
B3 O2 B2 118.8(3) . . ?
B3 O2 Cs1 134.2(2) . 2_655 ?
B2 O2 Cs1 106.4(2) . 2_655 ?
B3 O3 B1 122.3(3) . . ?
B3 O4 Cs1 151.8(3) . 4_666 ?
B3 O4 Cs1 114.7(3) . 2_645 ?
Cs1 O4 Cs1 83.28(7) 4_666 2_645 ?
B3 O4 H2 117(4) . . ?
Cs1 O4 H2 87(4) 4_666 . ?
Cs1 O4 H2 78(4) 2_645 . ?
B2 O5 Cs1 98.0(3) . 2_655 ?
B2 O5 H1 113(3) . . ?
Cs1 O5 H1 147(3) 2_655 . ?

loop_
_geom_bond_atom_site_label_1
_geom_bond_atom_site_label_2
_geom_bond_distance
_geom_bond_site_symmetry_2
_geom_bond_publ_flag
Cs1 F1 3.018(3) . ?
Cs1 O2 3.134(3) 2_645 ?
Cs1 F2 3.161(2) 2_545 ?
Cs1 F2 3.182(3) 4_565 ?
Cs1 F1 3.212(3) 2 ?
Cs1 F2 3.275(2) 2 ?
Cs1 O4 3.280(3) 4_465 ?
Cs1 O5 3.336(3) 2_645 ?
Cs1 O1 3.374(3) 2_545 ?
Cs1 O4 3.415(4) 2_655 ?
Cs1 O1 3.528(3) . ?
Cs1 B2 3.769(5) 2_645 ?
B1 F2 1.397(5) . ?
B1 F1 1.430(5) . ?
B1 O1 1.442(5) . ?
B1 O3 1.453(5) . ?
B1 Cs1 3.783(4) 2_545 ?
B1 Cs1 3.854(5) 2 ?
B2 O5 1.349(5) . ?
B2 O1 1.350(5) . ?
B2 O2 1.387(5) . ?
B2 Cs1 3.769(5) 2_655 ?
B3 O3 1.352(5) . ?
B3 O4 1.358(5) . ?
B3 O2 1.370(5) . ?
F1 Cs1 3.212(3) 2_545 ?
F2 Cs1 3.161(2) 2 ?
F2 Cs1 3.182(3) 4_566 ?
F2 Cs1 3.275(2) 2_545 ?
O1 Cs1 3.374(3) 2 ?
O2 Cs1 3.134(3) 2_655 ?
O4 Cs1 3.280(3) 4_666 ?
O4 Cs1 3.415(4) 2_645 ?
O4 H2 0.78(5) . ?
O5 Cs1 3.336(3) 2_655 ?
O5 H1 0.75(4) . ?

loop_
_geom_torsion_atom_site_label_1
_geom_torsion_atom_site_label_2
_geom_torsion_atom_site_label_3
_geom_torsion_atom_site_label_4
_geom_torsion
_geom_torsion_site_symmetry_1
_geom_torsion_site_symmetry_2
_geom_torsion_site_symmetry_3
_geom_torsion_site_symmetry_4
_geom_torsion_publ_flag
F2 B1 F1 Cs1 108.2(3) . . . . ?
O1 B1 F1 Cs1 -11.5(4) . . . . ?
O3 B1 F1 Cs1 -134.8(2) . . . . ?
Cs1 B1 F1 Cs1 139.1(2) 2_545 . . . ?
Cs1 B1 F1 Cs1 54.5(3) 2 . . . ?
F2 B1 F1 Cs1 -30.9(3) . . . 2_545 ?
O1 B1 F1 Cs1 -150.6(2) . . . 2_545 ?
O3 B1 F1 Cs1 86.1(3) . . . 2_545 ?
Cs1 B1 F1 Cs1 -84.6(2) 2 . . 2_545 ?
O2 Cs1 F1 B1 118.5(3) 2_645 . . . ?
F2 Cs1 F1 B1 -165.1(3) 2_545 . . . ?
F2 Cs1 F1 B1 154.4(2) 4_565 . . . ?
F1 Cs1 F1 B1 -51.0(2) 2 . . . ?
F2 Cs1 F1 B1 -28.9(3) 2 . . . ?
O4 Cs1 F1 B1 -107.2(3) 4_465 . . . ?
O5 Cs1 F1 B1 76.2(2) 2_645 . . . ?
O1 Cs1 F1 B1 -123.2(3) 2_545 . . . ?
O4 Cs1 F1 B1 41.2(3) 2_655 . . . ?
O1 Cs1 F1 B1 6.7(2) . . . . ?
B2 Cs1 F1 B1 98.0(3) 2_645 . . . ?
O2 Cs1 F1 Cs1 -112.66(10) 2_645 . . 2_545 ?
F2 Cs1 F1 Cs1 -36.28(9) 2_545 . . 2_545 ?
F2 Cs1 F1 Cs1 -76.77(16) 4_565 . . 2_545 ?
F1 Cs1 F1 Cs1 77.85(13) 2 . . 2_545 ?
F2 Cs1 F1 Cs1 99.94(10) 2 . . 2_545 ?
O4 Cs1 F1 Cs1 21.67(14) 4_465 . . 2_545 ?
O5 Cs1 F1 Cs1 -154.94(12) 2_645 . . 2_545 ?
O1 Cs1 F1 Cs1 5.61(8) 2_545 . . 2_545 ?
O4 Cs1 F1 Cs1 169.99(9) 2_655 . . 2_545 ?
O1 Cs1 F1 Cs1 135.58(15) . . . 2_545 ?
B2 Cs1 F1 Cs1 -133.20(12) 2_645 . . 2_545 ?
F1 B1 F2 Cs1 -117.2(3) . . . 2 ?
O1 B1 F2 Cs1 1.7(4) . . . 2 ?
O3 B1 F2 Cs1 126.8(3) . . . 2 ?
Cs1 B1 F2 Cs1 -147.16(17) 2_545 . . 2 ?
F1 B1 F2 Cs1 123.6(3) . . . 4_566 ?
O1 B1 F2 Cs1 -117.5(3) . . . 4_566 ?
O3 B1 F2 Cs1 7.6(4) . . . 4_566 ?
Cs1 B1 F2 Cs1 93.65(19) 2_545 . . 4_566 ?
Cs1 B1 F2 Cs1 -119.2(3) 2 . . 4_566 ?
F1 B1 F2 Cs1 30.0(3) . . . 2_545 ?
O1 B1 F2 Cs1 148.9(3) . . . 2_545 ?
O3 B1 F2 Cs1 -86.0(3) . . . 2_545 ?
Cs1 B1 F2 Cs1 147.16(17) 2 . . 2_545 ?
O5 B2 O1 B1 -178.0(4) . . . . ?
O2 B2 O1 B1 1.7(7) . . . . ?
Cs1 B2 O1 B1 0(4) 2_655 . . . ?
O5 B2 O1 Cs1 -55.3(6) . . . 2 ?
O2 B2 O1 Cs1 124.4(4) . . . 2 ?
Cs1 B2 O1 Cs1 123(3) 2_655 . . 2 ?
O5 B2 O1 Cs1 72.3(5) . . . . ?
O2 B2 O1 Cs1 -108.1(4) . . . . ?
Cs1 B2 O1 Cs1 -110(4) 2_655 . . . ?
F2 B1 O1 B2 130.6(4) . . . . ?
F1 B1 O1 B2 -112.2(4) . . . . ?
O3 B1 O1 B2 7.8(6) . . . . ?
Cs1 B1 O1 B2 -167.1(5) 2_545 . . . ?
Cs1 B1 O1 B2 132.2(4) 2 . . . ?
F2 B1 O1 Cs1 -1.5(3) . . . 2 ?
F1 B1 O1 Cs1 115.6(3) . . . 2 ?
O3 B1 O1 Cs1 -124.4(3) . . . 2 ?
Cs1 B1 O1 Cs1 60.8(6) 2_545 . . 2 ?
F2 B1 O1 Cs1 -108.3(3) . . . . ?
F1 B1 O1 Cs1 8.8(3) . . . . ?
O3 B1 O1 Cs1 128.9(3) . . . . ?
Cs1 B1 O1 Cs1 -46.0(6) 2_545 . . . ?
Cs1 B1 O1 Cs1 -106.79(9) 2 . . . ?
F1 Cs1 O1 B2 120.8(3) . . . . ?
O2 Cs1 O1 B2 55.1(3) 2_645 . . . ?
F2 Cs1 O1 B2 130.0(3) 2_545 . . . ?
F2 Cs1 O1 B2 -15.4(3) 4_565 . . . ?
F1 Cs1 O1 B2 -129.7(3) 2 . . . ?
F2 Cs1 O1 B2 -91.3(3) 2 . . . ?
O4 Cs1 O1 B2 -136.7(3) 4_465 . . . ?
O5 Cs1 O1 B2 30.4(3) 2_645 . . . ?
O1 Cs1 O1 B2 165.5(2) 2_545 . . . ?
O4 Cs1 O1 B2 -33.6(3) 2_655 . . . ?
B2 Cs1 O1 B2 43.6(2) 2_645 . . . ?
F1 Cs1 O1 B1 -6.0(2) . . . . ?
O2 Cs1 O1 B1 -71.7(2) 2_645 . . . ?
F2 Cs1 O1 B1 3.2(2) 2_545 . . . ?
F2 Cs1 O1 B1 -142.2(2) 4_565 . . . ?
F1 Cs1 O1 B1 103.5(2) 2 . . . ?
F2 Cs1 O1 B1 142.0(2) 2 . . . ?
O4 Cs1 O1 B1 96.6(2) 4_465 . . . ?
O5 Cs1 O1 B1 -96.4(2) 2_645 . . . ?
O1 Cs1 O1 B1 38.7(2) 2_545 . . . ?
O4 Cs1 O1 B1 -160.4(2) 2_655 . . . ?
B2 Cs1 O1 B1 -83.2(2) 2_645 . . . ?
F1 Cs1 O1 Cs1 -105.29(11) . . . 2 ?
O2 Cs1 O1 Cs1 -170.97(8) 2_645 . . 2 ?
F2 Cs1 O1 Cs1 -96.10(8) 2_545 . . 2 ?
F2 Cs1 O1 Cs1 118.53(15) 4_565 . . 2 ?
F1 Cs1 O1 Cs1 4.23(6) 2 . . 2 ?
F2 Cs1 O1 Cs1 42.68(7) 2 . . 2 ?
O4 Cs1 O1 Cs1 -2.73(13) 4_465 . . 2 ?
O5 Cs1 O1 Cs1 164.32(10) 2_645 . . 2 ?
O1 Cs1 O1 Cs1 -60.58(10) 2_545 . . 2 ?
O4 Cs1 O1 Cs1 100.33(8) 2_655 . . 2 ?
B2 Cs1 O1 Cs1 177.56(10) 2_645 . . 2 ?
O3 B3 O2 B2 2.0(6) . . . . ?
O4 B3 O2 B2 -175.8(4) . . . . ?
O3 B3 O2 Cs1 172.3(3) . . . 2_655 ?
O4 B3 O2 Cs1 -5.6(6) . . . 2_655 ?
O5 B2 O2 B3 172.6(4) . . . . ?
O1 B2 O2 B3 -7.1(7) . . . . ?
Cs1 B2 O2 B3 172.7(4) 2_655 . . . ?
O5 B2 O2 Cs1 -0.1(5) . . . 2_655 ?
O1 B2 O2 Cs1 -179.8(4) . . . 2_655 ?
O4 B3 O3 B1 -173.9(4) . . . . ?
O2 B3 O3 B1 8.4(6) . . . . ?
F2 B1 O3 B3 -136.6(4) . . . . ?
F1 B1 O3 B3 108.1(4) . . . . ?
O1 B1 O3 B3 -12.9(6) . . . . ?
Cs1 B1 O3 B3 164.6(3) 2_545 . . . ?
Cs1 B1 O3 B3 -82.3(5) 2 . . . ?
O3 B3 O4 Cs1 -144.5(4) . . . 4_666 ?
O2 B3 O4 Cs1 33.3(9) . . . 4_666 ?
O3 B3 O4 Cs1 89.6(5) . . . 2_645 ?
O2 B3 O4 Cs1 -92.6(4) . . . 2_645 ?
O1 B2 O5 Cs1 179.8(4) . . . 2_655 ?
O2 B2 O5 Cs1 0.1(4) . . . 2_655 ?
